data_1517644
loop_
_publ_author_name
'Ciana M. Rogers'
'Curtis Y. Wang'
'Gregory A. Farnum'
'Robert L. LaDuca'

_publ_section_title
;
 Divalent metal homophthalate coordination polymers with long-spanning
 dipyridyl ligands containing piperazine moieties
;
_journal_name_full
;
Inorganica Chimica Acta
;
_journal_page_first 78
_journal_page_last 84
_journal_volume 403
_journal_year 2013
_chemical_formula_sum 'C25 H32 Co N4 O11'
_chemical_formula_weight 623.48
_space_group_IT_number 2
_symmetry_cell_setting triclinic
_symmetry_space_group_name_Hall '-P 1'
_symmetry_space_group_name_H-M 'P -1'
_atom_sites_solution_hydrogens geom
_atom_sites_solution_primary direct
_atom_sites_solution_secondary difmap
_cell_angle_alpha 97.7060(10)
_cell_angle_beta 96.6610(10)
_cell_angle_gamma 106.4890(10)
_cell_formula_units_Z 2
_cell_length_a 7.4031(9)
_cell_length_b 11.9709(14)
_cell_length_c 16.4265(19)
_cell_measurement_reflns_used 9860
_cell_measurement_temperature 173(2)
_cell_measurement_theta_max 25.31
_cell_measurement_theta_min 2.38
_cell_volume 1365.0(3)
_computing_cell_refinement 'Bruker SAINT'
_computing_data_collection 'Bruker APEX2'
_computing_data_reduction 'Bruker SAINT'
_computing_molecular_graphics 'Bruker SHELXTL'
_computing_publication_material 'Bruker SHELXTL'
_computing_structure_refinement 'SHELXL-97 (Sheldrick, 2008)'
_computing_structure_solution 'SHELXS-97 (Sheldrick, 2008)'
_diffrn_ambient_temperature 173(2)
_diffrn_measured_fraction_theta_full 0.999
_diffrn_measured_fraction_theta_max 0.998
_diffrn_measurement_device_type 'Bruker APEX-II CCD'
_diffrn_measurement_method '\f and \w scans'
_diffrn_radiation_monochromator graphite
_diffrn_radiation_source 'fine-focus sealed tube'
_diffrn_radiation_type MoK\a
_diffrn_radiation_wavelength 0.71073
_diffrn_reflns_av_R_equivalents 0.0261
_diffrn_reflns_av_sigmaI/netI 0.0193
_diffrn_reflns_limit_h_max 8
_diffrn_reflns_limit_h_min -8
_diffrn_reflns_limit_k_max 14
_diffrn_reflns_limit_k_min -14
_diffrn_reflns_limit_l_max 19
_diffrn_reflns_limit_l_min -19
_diffrn_reflns_number 22162
_diffrn_reflns_theta_full 25.00
_diffrn_reflns_theta_max 25.32
_diffrn_reflns_theta_min 1.80
_exptl_absorpt_coefficient_mu 0.696
_exptl_absorpt_correction_T_max 0.8744
_exptl_absorpt_correction_T_min 0.7557
_exptl_absorpt_correction_type multi-scan
_exptl_absorpt_process_details SADABS
_exptl_crystal_colour pink
_exptl_crystal_density_diffrn 1.517
_exptl_crystal_density_method 'not measured'
_exptl_crystal_description block
_exptl_crystal_F_000 650
_exptl_crystal_size_max 0.43
_exptl_crystal_size_mid 0.34
_exptl_crystal_size_min 0.20
_refine_diff_density_max 0.270
_refine_diff_density_min -0.303
_refine_diff_density_rms 0.043
_refine_ls_extinction_method none
_refine_ls_goodness_of_fit_ref 1.045
_refine_ls_hydrogen_treatment mixed
_refine_ls_matrix_type full
_refine_ls_number_parameters 403
_refine_ls_number_reflns 4958
_refine_ls_number_restraints 15
_refine_ls_restrained_S_all 1.044
_refine_ls_R_factor_all 0.0271
_refine_ls_R_factor_gt 0.0243
_refine_ls_shift/su_max 0.000
_refine_ls_shift/su_mean 0.000
_refine_ls_structure_factor_coef Fsqd
_refine_ls_weighting_details 'calc w=1/[\s^2^(Fo^2^)+(0.0239P)^2^+0.8496P] where P=(Fo^2^+2Fc^2^)/3'
_refine_ls_weighting_scheme calc
_refine_ls_wR_factor_gt 0.0601
_refine_ls_wR_factor_ref 0.0620
_reflns_number_gt 4545
_reflns_number_total 4958
_reflns_threshold_expression >2sigma(I)
_cod_data_source_file ICA-2013-403-78-84-1.cif
_cod_data_source_block p1b
_cod_original_sg_symbol_H-M P-1
_cod_database_code 1517644

loop_
_symmetry_equiv_pos_as_xyz
'x, y, z'
'-x, -y, -z'

loop_
_atom_site_label
_atom_site_type_symbol
_atom_site_fract_x
_atom_site_fract_y
_atom_site_fract_z
_atom_site_U_iso_or_equiv
_atom_site_adp_type
_atom_site_occupancy
_atom_site_symmetry_multiplicity
_atom_site_calc_flag
_atom_site_refinement_flags
Co1 Co 0.5000 0.5000 0.0000 0.01324(8) Uani 1 2 d S
Co2 Co 1.0000 0.0000 0.0000 0.01349(8) Uani 1 2 d S
O1 O 0.57013(16) 0.16758(9) 0.04620(8) 0.0293(3) Uani 1 1 d .
O1W O 0.36609(19) -0.11598(12) 0.18030(8) 0.0380(3) Uani 1 1 d D
H1WA H 0.346(3) -0.0706(17) 0.1469(12) 0.046 Uiso 1 1 d D
H1WB H 0.270(3) -0.1786(15) 0.1662(13) 0.046 Uiso 1 1 d D
O2 O 0.37690(19) 0.71262(10) 0.40885(7) 0.0309(3) Uani 1 1 d .
O2W O 0.4142(3) -0.07024(13) 0.35107(10) 0.0664(5) Uani 1 1 d D
H2WA H 0.386(4) -0.084(2) 0.2974(11) 0.080 Uiso 1 1 d D
H2WB H 0.395(4) -0.1372(18) 0.3655(16) 0.080 Uiso 1 1 d D
O3 O 1.02501(17) 0.71718(10) 0.11735(7) 0.0316(3) Uani 1 1 d .
O3W O 0.5015(4) 0.83386(16) 0.58189(12) 0.0913(8) Uani 1 1 d D
H3WA H 0.501(5) 0.9041(18) 0.5976(19) 0.110 Uiso 1 1 d D
H3WB H 0.468(5) 0.817(3) 0.5300(11) 0.110 Uiso 1 1 d D
O4 O 1.05520(19) 0.25455(10) 0.42154(7) 0.0335(3) Uani 1 1 d .
O5 O 1.27209(15) -0.01843(10) 0.03334(7) 0.0198(2) Uani 1 1 d D
H5A H 1.359(2) 0.0463(13) 0.0364(11) 0.024 Uiso 1 1 d D
H5B H 1.302(3) -0.0714(14) 0.0043(10) 0.024 Uiso 1 1 d D
O6 O 0.78711(14) 0.57534(9) 0.03799(6) 0.0181(2) Uani 1 1 d .
O7 O 0.87658(16) -0.17365(9) 0.00863(7) 0.0218(2) Uani 1 1 d D
H7C H 0.935(2) -0.2052(16) 0.0414(10) 0.026 Uiso 1 1 d D
H7D H 0.761(2) -0.2177(15) -0.0034(11) 0.026 Uiso 1 1 d D
O8 O 0.49129(14) 0.32714(9) 0.02429(6) 0.0185(2) Uani 1 1 d .
N1 N 0.9510(2) 0.06324(12) 0.43899(8) 0.0270(3) Uani 1 1 d .
N2 N 0.40897(19) 0.53636(12) 0.43157(8) 0.0209(3) Uani 1 1 d .
N3 N 0.99948(18) 0.05270(11) 0.13110(8) 0.0193(3) Uani 1 1 d .
N4 N 0.44621(17) 0.54643(11) 0.12375(7) 0.0171(3) Uani 1 1 d .
C1 C 0.9262(3) 0.09507(16) 0.52509(10) 0.0311(4) Uani 1 1 d .
H1A H 0.7942 0.0537 0.5320 0.037 Uiso 1 1 calc R
H1B H 0.9463 0.1813 0.5382 0.037 Uiso 1 1 calc R
C2 C 0.9341(3) -0.06182(15) 0.41527(10) 0.0301(4) Uani 1 1 d .
H2A H 0.9611 -0.0769 0.3579 0.036 Uiso 1 1 calc R
H2B H 0.8023 -0.1109 0.4165 0.036 Uiso 1 1 calc R
C3 C 1.0069(2) 0.10932(14) 0.30209(9) 0.0227(3) Uani 1 1 d .
C4 C 0.9349(2) 0.53866(17) 0.31959(11) 0.0306(4) Uani 1 1 d .
H4 H 0.9623 0.5797 0.3754 0.037 Uiso 1 1 calc R
C5 C 0.8831(2) 0.41628(17) 0.30310(11) 0.0321(4) Uani 1 1 d .
H5 H 0.8725 0.3727 0.3475 0.038 Uiso 1 1 calc R
C6 C 1.1689(2) 0.15134(14) 0.26673(10) 0.0241(3) Uani 1 1 d .
H6 H 1.2849 0.2000 0.3004 0.029 Uiso 1 1 calc R
C7 C 0.4933(2) 0.43940(14) 0.41670(9) 0.0216(3) Uani 1 1 d .
H7A H 0.5424 0.4398 0.3632 0.026 Uiso 1 1 calc R
H7B H 0.3945 0.3625 0.4134 0.026 Uiso 1 1 calc R
C8 C 0.8468(2) 0.35780(15) 0.22176(11) 0.0275(4) Uani 1 1 d .
H8 H 0.8146 0.2739 0.2110 0.033 Uiso 1 1 calc R
C9 C 0.4268(2) 0.59057(14) 0.29345(9) 0.0195(3) Uani 1 1 d .
C10 C 0.5227(2) 0.67965(14) 0.25400(9) 0.0210(3) Uani 1 1 d .
H10 H 0.5830 0.7574 0.2843 0.025 Uiso 1 1 calc R
C11 C 0.8434(2) 0.01285(14) 0.16576(10) 0.0228(3) Uani 1 1 d .
H11 H 0.7293 -0.0358 0.1307 0.027 Uiso 1 1 calc R
C12 C 1.0094(2) 0.14837(14) 0.39345(10) 0.0244(3) Uani 1 1 d .
C13 C 0.8406(2) 0.03913(15) 0.25001(10) 0.0250(3) Uani 1 1 d .
H13 H 0.7266 0.0096 0.2720 0.030 Uiso 1 1 calc R
C14 C 0.3447(2) 0.54509(15) 0.51266(9) 0.0230(3) Uani 1 1 d .
H14A H 0.2400 0.4725 0.5136 0.028 Uiso 1 1 calc R
H14B H 0.2941 0.6133 0.5208 0.028 Uiso 1 1 calc R
C15 C 0.8562(2) 0.41879(13) 0.15496(10) 0.0194(3) Uani 1 1 d .
C16 C 0.5295(2) 0.65391(13) 0.17017(9) 0.0201(3) Uani 1 1 d .
H16 H 0.5968 0.7156 0.1441 0.024 Uiso 1 1 calc R
C17 C 1.1590(2) 0.12143(14) 0.18209(10) 0.0229(3) Uani 1 1 d .
H17 H 1.2706 0.1509 0.1585 0.027 Uiso 1 1 calc R
C18 C 0.3466(2) 0.46193(14) 0.16160(9) 0.0191(3) Uani 1 1 d .
H18 H 0.2812 0.3861 0.1291 0.023 Uiso 1 1 calc R
C19 C 0.3346(2) 0.47983(14) 0.24530(9) 0.0199(3) Uani 1 1 d .
H19 H 0.2642 0.4171 0.2697 0.024 Uiso 1 1 calc R
C20 C 0.8225(2) 0.34815(13) 0.06763(10) 0.0208(3) Uani 1 1 d .
H20A H 0.8586 0.4026 0.0278 0.025 Uiso 1 1 calc R
H20B H 0.9027 0.2946 0.0657 0.025 Uiso 1 1 calc R
C21 C 0.6138(2) 0.27638(13) 0.04332(9) 0.0176(3) Uani 1 1 d .
C22 C 0.9464(2) 0.60082(15) 0.25420(10) 0.0243(3) Uani 1 1 d .
H22 H 0.9842 0.6848 0.2656 0.029 Uiso 1 1 calc R
C23 C 0.9058(2) 0.61577(13) 0.10432(9) 0.0186(3) Uani 1 1 d .
C24 C 0.4068(2) 0.61843(14) 0.38351(9) 0.0215(3) Uani 1 1 d .
C25 C 0.9035(2) 0.54221(13) 0.17180(9) 0.0187(3) Uani 1 1 d .

loop_
_atom_site_aniso_label
_atom_site_aniso_U_11
_atom_site_aniso_U_22
_atom_site_aniso_U_33
_atom_site_aniso_U_23
_atom_site_aniso_U_13
_atom_site_aniso_U_12
Co1 0.01495(14) 0.01168(14) 0.01225(14) 0.00201(10) 0.00241(10) 0.00269(11)
Co2 0.01462(14) 0.01143(14) 0.01409(14) 0.00366(10) 0.00269(10) 0.00264(11)
O1 0.0213(6) 0.0134(5) 0.0527(8) 0.0057(5) 0.0056(5) 0.0048(5)
O1W 0.0348(7) 0.0309(7) 0.0389(8) 0.0127(6) -0.0093(6) -0.0015(6)
O2 0.0519(8) 0.0252(6) 0.0194(6) 0.0026(5) 0.0093(5) 0.0171(6)
O2W 0.1371(18) 0.0307(8) 0.0383(9) 0.0082(7) 0.0307(10) 0.0290(10)
O3 0.0334(7) 0.0188(6) 0.0320(7) 0.0086(5) -0.0099(5) -0.0048(5)
O3W 0.167(2) 0.0428(10) 0.0502(11) -0.0118(8) -0.0478(13) 0.0442(13)
O4 0.0518(8) 0.0233(6) 0.0246(6) 0.0038(5) 0.0068(6) 0.0102(6)
O5 0.0178(5) 0.0148(5) 0.0265(6) 0.0040(5) 0.0039(4) 0.0043(4)
O6 0.0169(5) 0.0181(5) 0.0171(5) 0.0035(4) 0.0004(4) 0.0025(4)
O7 0.0188(6) 0.0155(6) 0.0297(6) 0.0101(5) -0.0001(5) 0.0017(4)
O8 0.0181(5) 0.0155(5) 0.0221(5) 0.0044(4) 0.0029(4) 0.0052(4)
N1 0.0457(9) 0.0234(7) 0.0154(7) 0.0049(5) 0.0070(6) 0.0144(6)
N2 0.0275(7) 0.0243(7) 0.0134(6) 0.0035(5) 0.0055(5) 0.0105(6)
N3 0.0227(7) 0.0174(6) 0.0175(6) 0.0047(5) 0.0034(5) 0.0051(5)
N4 0.0182(6) 0.0187(6) 0.0151(6) 0.0026(5) 0.0037(5) 0.0066(5)
C1 0.0544(12) 0.0269(9) 0.0191(8) 0.0066(7) 0.0140(8) 0.0190(8)
C2 0.0518(11) 0.0216(9) 0.0157(8) 0.0023(6) 0.0057(7) 0.0096(8)
C3 0.0328(9) 0.0197(8) 0.0175(8) 0.0061(6) 0.0036(7) 0.0102(7)
C4 0.0292(9) 0.0452(11) 0.0203(8) 0.0079(8) 0.0037(7) 0.0150(8)
C5 0.0292(9) 0.0441(11) 0.0307(9) 0.0220(8) 0.0087(7) 0.0148(8)
C6 0.0259(8) 0.0217(8) 0.0210(8) 0.0015(6) -0.0002(7) 0.0042(7)
C7 0.0298(9) 0.0217(8) 0.0148(7) 0.0023(6) 0.0057(6) 0.0097(7)
C8 0.0237(8) 0.0244(9) 0.0381(10) 0.0149(7) 0.0055(7) 0.0087(7)
C9 0.0226(8) 0.0235(8) 0.0144(7) 0.0030(6) 0.0031(6) 0.0103(6)
C10 0.0254(8) 0.0176(8) 0.0187(7) 0.0004(6) 0.0026(6) 0.0062(6)
C11 0.0223(8) 0.0240(8) 0.0199(8) 0.0056(6) 0.0019(6) 0.0033(7)
C12 0.0306(9) 0.0254(9) 0.0182(8) 0.0047(7) 0.0022(7) 0.0106(7)
C13 0.0262(8) 0.0285(9) 0.0213(8) 0.0096(7) 0.0070(7) 0.0063(7)
C14 0.0280(8) 0.0279(9) 0.0164(8) 0.0056(6) 0.0081(6) 0.0110(7)
C15 0.0124(7) 0.0199(8) 0.0266(8) 0.0065(6) 0.0032(6) 0.0049(6)
C16 0.0240(8) 0.0180(8) 0.0189(8) 0.0044(6) 0.0060(6) 0.0060(6)
C17 0.0226(8) 0.0225(8) 0.0220(8) 0.0042(6) 0.0046(6) 0.0039(6)
C18 0.0187(7) 0.0195(8) 0.0172(7) 0.0013(6) 0.0020(6) 0.0041(6)
C19 0.0211(8) 0.0213(8) 0.0175(7) 0.0053(6) 0.0046(6) 0.0055(6)
C20 0.0165(7) 0.0159(7) 0.0307(9) 0.0037(6) 0.0058(6) 0.0054(6)
C21 0.0199(8) 0.0145(7) 0.0188(7) 0.0011(6) 0.0060(6) 0.0052(6)
C22 0.0235(8) 0.0256(9) 0.0231(8) 0.0031(7) 0.0009(6) 0.0080(7)
C23 0.0179(7) 0.0159(7) 0.0217(8) 0.0039(6) 0.0022(6) 0.0047(6)
C24 0.0236(8) 0.0228(8) 0.0165(7) 0.0018(6) 0.0024(6) 0.0057(6)
C25 0.0149(7) 0.0200(8) 0.0213(8) 0.0058(6) 0.0014(6) 0.0050(6)

loop_
_atom_type_symbol
_atom_type_description
_atom_type_scat_dispersion_real
_atom_type_scat_dispersion_imag
_atom_type_scat_source
C C 0.0033 0.0016 'International Tables Vol C Tables 4.2.6.8 and 6.1.1.4'
H H 0.0000 0.0000 'International Tables Vol C Tables 4.2.6.8 and 6.1.1.4'
N N 0.0061 0.0033 'International Tables Vol C Tables 4.2.6.8 and 6.1.1.4'
O O 0.0106 0.0060 'International Tables Vol C Tables 4.2.6.8 and 6.1.1.4'
Co Co 0.3494 0.9721 'International Tables Vol C Tables 4.2.6.8 and 6.1.1.4'

loop_
_geom_angle_atom_site_label_1
_geom_angle_atom_site_label_2
_geom_angle_atom_site_label_3
_geom_angle
_geom_angle_site_symmetry_1
_geom_angle_site_symmetry_3
O6 Co1 O6 180.0 . 2_665
O6 Co1 O8 96.01(4) . .
O6 Co1 O8 83.99(4) 2_665 .
O6 Co1 O8 83.99(4) . 2_665
O6 Co1 O8 96.00(4) 2_665 2_665
O8 Co1 O8 180.00(5) . 2_665
O6 Co1 N4 90.98(4) . .
O6 Co1 N4 89.02(4) 2_665 .
O8 Co1 N4 89.62(4) . .
O8 Co1 N4 90.39(4) 2_665 .
O6 Co1 N4 89.02(4) . 2_665
O6 Co1 N4 90.98(4) 2_665 2_665
O8 Co1 N4 90.38(4) . 2_665
O8 Co1 N4 89.62(4) 2_665 2_665
N4 Co1 N4 180.0 . 2_665
O7 Co2 O7 180.0 2_755 .
O7 Co2 O5 89.88(4) 2_755 2_755
O7 Co2 O5 90.12(4) . 2_755
O7 Co2 O5 90.12(4) 2_755 .
O7 Co2 O5 89.88(4) . .
O5 Co2 O5 180.0 2_755 .
O7 Co2 N3 90.32(5) 2_755 2_755
O7 Co2 N3 89.68(5) . 2_755
O5 Co2 N3 87.66(5) 2_755 2_755
O5 Co2 N3 92.34(5) . 2_755
O7 Co2 N3 89.68(5) 2_755 .
O7 Co2 N3 90.32(5) . .
O5 Co2 N3 92.34(5) 2_755 .
O5 Co2 N3 87.66(5) . .
N3 Co2 N3 180.0 2_755 .
H1WA O1W H1WB 104.7(19) . .
H2WA O2W H2WB 106(2) . .
H3WA O3W H3WB 108(3) . .
Co2 O5 H5A 111.1(12) . .
Co2 O5 H5B 118.0(12) . .
H5A O5 H5B 107.9(16) . .
C23 O6 Co1 139.66(10) . .
Co2 O7 H7C 118.7(12) . .
Co2 O7 H7D 131.4(12) . .
H7C O7 H7D 107.2(16) . .
C21 O8 Co1 135.44(9) . .
C12 N1 C1 120.02(14) . .
C12 N1 C2 125.99(14) . .
C1 N1 C2 113.38(13) . .
C24 N2 C14 120.99(13) . .
C24 N2 C7 126.34(13) . .
C14 N2 C7 112.27(12) . .
C11 N3 C17 117.25(13) . .
C11 N3 Co2 121.48(10) . .
C17 N3 Co2 121.16(10) . .
C16 N4 C18 117.07(13) . .
C16 N4 Co1 122.60(10) . .
C18 N4 Co1 119.69(10) . .
N1 C1 C2 110.89(14) . 2_756
N1 C1 H1A 109.5 . .
C2 C1 H1A 109.5 2_756 .
N1 C1 H1B 109.5 . .
C2 C1 H1B 109.5 2_756 .
H1A C1 H1B 108.0 . .
N1 C2 C1 109.74(14) . 2_756
N1 C2 H2A 109.7 . .
C1 C2 H2A 109.7 2_756 .
N1 C2 H2B 109.7 . .
C1 C2 H2B 109.7 2_756 .
H2A C2 H2B 108.2 . .
C6 C3 C13 118.24(14) . .
C6 C3 C12 120.07(14) . .
C13 C3 C12 121.47(15) . .
C22 C4 C5 119.53(16) . .
C22 C4 H4 120.2 . .
C5 C4 H4 120.2 . .
C8 C5 C4 119.69(15) . .
C8 C5 H5 120.2 . .
C4 C5 H5 120.2 . .
C17 C6 C3 119.00(15) . .
C17 C6 H6 120.5 . .
C3 C6 H6 120.5 . .
N2 C7 C14 109.54(13) . 2_666
N2 C7 H7A 109.8 . .
C14 C7 H7A 109.8 2_666 .
N2 C7 H7B 109.8 . .
C14 C7 H7B 109.8 2_666 .
H7A C7 H7B 108.2 . .
C5 C8 C15 121.64(16) . .
C5 C8 H8 119.2 . .
C15 C8 H8 119.2 . .
C10 C9 C19 117.86(14) . .
C10 C9 C24 120.05(14) . .
C19 C9 C24 121.75(14) . .
C16 C10 C9 119.20(14) . .
C16 C10 H10 120.4 . .
C9 C10 H10 120.4 . .
N3 C11 C13 123.17(15) . .
N3 C11 H11 118.4 . .
C13 C11 H11 118.4 . .
O4 C12 N1 123.55(15) . .
O4 C12 C3 119.00(14) . .
N1 C12 C3 117.36(14) . .
C11 C13 C3 118.99(15) . .
C11 C13 H13 120.5 . .
C3 C13 H13 120.5 . .
N2 C14 C7 111.37(13) . 2_666
N2 C14 H14A 109.4 . .
C7 C14 H14A 109.4 2_666 .
N2 C14 H14B 109.4 . .
C7 C14 H14B 109.4 2_666 .
H14A C14 H14B 108.0 . .
C8 C15 C25 118.48(15) . .
C8 C15 C20 118.27(14) . .
C25 C15 C20 123.20(14) . .
N4 C16 C10 123.35(14) . .
N4 C16 H16 118.3 . .
C10 C16 H16 118.3 . .
N3 C17 C6 123.34(15) . .
N3 C17 H17 118.3 . .
C6 C17 H17 118.3 . .
N4 C18 C19 123.21(14) . .
N4 C18 H18 118.4 . .
C19 C18 H18 118.4 . .
C18 C19 C9 119.21(14) . .
C18 C19 H19 120.4 . .
C9 C19 H19 120.4 . .
C21 C20 C15 109.66(12) . .
C21 C20 H20A 109.7 . .
C15 C20 H20A 109.7 . .
C21 C20 H20B 109.7 . .
C15 C20 H20B 109.7 . .
H20A C20 H20B 108.2 . .
O1 C21 O8 122.74(14) . .
O1 C21 C20 117.44(13) . .
O8 C21 C20 119.77(13) . .
C4 C22 C25 121.10(16) . .
C4 C22 H22 119.4 . .
C25 C22 H22 119.4 . .
O3 C23 O6 122.38(14) . .
O3 C23 C25 118.07(13) . .
O6 C23 C25 119.53(13) . .
O2 C24 N2 122.59(14) . .
O2 C24 C9 118.73(14) . .
N2 C24 C9 118.52(13) . .
C22 C25 C15 119.49(14) . .
C22 C25 C23 117.77(14) . .
C15 C25 C23 122.72(14) . .

loop_
_geom_bond_atom_site_label_1
_geom_bond_atom_site_label_2
_geom_bond_distance
_geom_bond_site_symmetry_2
Co1 O6 2.0430(10) .
Co1 O6 2.0430(10) 2_665
Co1 O8 2.1441(10) .
Co1 O8 2.1441(10) 2_665
Co1 N4 2.1471(12) .
Co1 N4 2.1472(12) 2_665
Co2 O7 2.0511(11) 2_755
Co2 O7 2.0512(11) .
Co2 O5 2.1059(11) 2_755
Co2 O5 2.1059(11) .
Co2 N3 2.1621(13) 2_755
Co2 N3 2.1622(13) .
O1 C21 1.2587(18) .
O1W H1WA 0.852(15) .
O1W H1WB 0.855(15) .
O2 C24 1.2373(19) .
O2W H2WA 0.865(16) .
O2W H2WB 0.845(17) .
O3 C23 1.2556(18) .
O3W H3WA 0.846(18) .
O3W H3WB 0.840(17) .
O4 C12 1.227(2) .
O5 H5A 0.846(14) .
O5 H5B 0.837(14) .
O6 C23 1.2604(18) .
O7 H7C 0.844(14) .
O7 H7D 0.853(14) .
O8 C21 1.2600(18) .
N1 C12 1.347(2) .
N1 C1 1.461(2) .
N1 C2 1.461(2) .
N2 C24 1.343(2) .
N2 C14 1.4663(19) .
N2 C7 1.472(2) .
N3 C11 1.341(2) .
N3 C17 1.344(2) .
N4 C16 1.340(2) .
N4 C18 1.3435(19) .
C1 C2 1.514(2) 2_756
C1 H1A 0.9900 .
C1 H1B 0.9900 .
C2 C1 1.514(2) 2_756
C2 H2A 0.9900 .
C2 H2B 0.9900 .
C3 C6 1.388(2) .
C3 C13 1.389(2) .
C3 C12 1.507(2) .
C4 C22 1.384(2) .
C4 C5 1.385(3) .
C4 H4 0.9500 .
C5 C8 1.381(3) .
C5 H5 0.9500 .
C6 C17 1.377(2) .
C6 H6 0.9500 .
C7 C14 1.521(2) 2_666
C7 H7A 0.9900 .
C7 H7B 0.9900 .
C8 C15 1.395(2) .
C8 H8 0.9500 .
C9 C10 1.387(2) .
C9 C19 1.389(2) .
C9 C24 1.506(2) .
C10 C16 1.380(2) .
C10 H10 0.9500 .
C11 C13 1.381(2) .
C11 H11 0.9500 .
C13 H13 0.9500 .
C14 C7 1.521(2) 2_666
C14 H14A 0.9900 .
C14 H14B 0.9900 .
C15 C25 1.399(2) .
C15 C20 1.519(2) .
C16 H16 0.9500 .
C17 H17 0.9500 .
C18 C19 1.380(2) .
C18 H18 0.9500 .
C19 H19 0.9500 .
C20 C21 1.515(2) .
C20 H20A 0.9900 .
C20 H20B 0.9900 .
C22 C25 1.394(2) .
C22 H22 0.9500 .
C23 C25 1.504(2) .

loop_
_geom_hbond_atom_site_label_D
_geom_hbond_atom_site_label_H
_geom_hbond_atom_site_label_A
_geom_hbond_distance_DH
_geom_hbond_distance_HA
_geom_hbond_distance_DA
_geom_hbond_angle_DHA
_geom_hbond_site_symmetry_A
O1W H1WA O5 0.852(15) 2.106(17) 2.9160(17) 159(2) 1_455
O1W H1WB O3 0.855(15) 1.900(17) 2.7225(17) 161(2) 1_445
O2W H2WA O1W 0.865(16) 1.890(17) 2.746(2) 170(3) .
O2W H2WB O2 0.845(17) 1.995(17) 2.8370(19) 174(3) 1_545
O3W H3WA O2W 0.846(18) 1.94(2) 2.759(2) 161(3) 2_666
O3W H3WB O2 0.840(17) 2.13(2) 2.926(2) 159(3) .
O5 H5A O1 0.846(14) 1.780(14) 2.6168(15) 169.8(18) 1_655
O5 H5B O1 0.837(14) 1.860(15) 2.6780(16) 165.4(18) 2_755
O7 H7C O3 0.844(14) 1.826(15) 2.6627(16) 171.2(18) 1_545
O7 H7D O8 0.853(14) 1.914(14) 2.7635(15) 174.3(18) 2_655

loop_
_geom_torsion_atom_site_label_1
_geom_torsion_atom_site_label_2
_geom_torsion_atom_site_label_3
_geom_torsion_atom_site_label_4
_geom_torsion
_geom_torsion_site_symmetry_1
_geom_torsion_site_symmetry_4
O6 Co1 O6 C23 111(11) 2_665 .
O8 Co1 O6 C23 -78.03(15) . .
O8 Co1 O6 C23 101.98(15) 2_665 .
N4 Co1 O6 C23 11.69(15) . .
N4 Co1 O6 C23 -168.31(15) 2_665 .
O6 Co1 O8 C21 -9.53(14) . .
O6 Co1 O8 C21 170.47(14) 2_665 .
O8 Co1 O8 C21 109(8) 2_665 .
N4 Co1 O8 C21 -100.48(14) . .
N4 Co1 O8 C21 79.52(14) 2_665 .
O7 Co2 N3 C11 132.25(12) 2_755 .
O7 Co2 N3 C11 -47.75(12) . .
O5 Co2 N3 C11 42.38(12) 2_755 .
O5 Co2 N3 C11 -137.62(12) . .
N3 Co2 N3 C11 -40(18) 2_755 .
O7 Co2 N3 C17 -51.61(12) 2_755 .
O7 Co2 N3 C17 128.39(12) . .
O5 Co2 N3 C17 -141.48(12) 2_755 .
O5 Co2 N3 C17 38.52(12) . .
N3 Co2 N3 C17 136(18) 2_755 .
O6 Co1 N4 C16 45.85(12) . .
O6 Co1 N4 C16 -134.15(12) 2_665 .
O8 Co1 N4 C16 141.85(12) . .
O8 Co1 N4 C16 -38.15(12) 2_665 .
N4 Co1 N4 C16 142(14) 2_665 .
O6 Co1 N4 C18 -124.78(11) . .
O6 Co1 N4 C18 55.22(11) 2_665 .
O8 Co1 N4 C18 -28.78(11) . .
O8 Co1 N4 C18 151.22(11) 2_665 .
N4 Co1 N4 C18 -29(14) 2_665 .
C12 N1 C1 C2 -115.56(17) . 2_756
C2 N1 C1 C2 56.0(2) . 2_756
C12 N1 C2 C1 115.59(18) . 2_756
C1 N1 C2 C1 -55.4(2) . 2_756
C22 C4 C5 C8 1.1(3) . .
C13 C3 C6 C17 -0.4(2) . .
C12 C3 C6 C17 -175.23(15) . .
C24 N2 C7 C14 116.97(16) . 2_666
C14 N2 C7 C14 -55.73(18) . 2_666
C4 C5 C8 C15 -1.7(3) . .
C19 C9 C10 C16 -2.6(2) . .
C24 C9 C10 C16 -176.09(14) . .
C17 N3 C11 C13 0.0(2) . .
Co2 N3 C11 C13 176.24(12) . .
C1 N1 C12 O4 4.5(3) . .
C2 N1 C12 O4 -165.95(17) . .
C1 N1 C12 C3 -172.02(15) . .
C2 N1 C12 C3 17.5(3) . .
C6 C3 C12 O4 55.1(2) . .
C13 C3 C12 O4 -119.55(18) . .
C6 C3 C12 N1 -128.22(17) . .
C13 C3 C12 N1 57.1(2) . .
N3 C11 C13 C3 -0.5(2) . .
C6 C3 C13 C11 0.8(2) . .
C12 C3 C13 C11 175.50(15) . .
C24 N2 C14 C7 -116.39(16) . 2_666
C7 N2 C14 C7 56.75(19) . 2_666
C5 C8 C15 C25 -0.1(2) . .
C5 C8 C15 C20 177.45(15) . .
C18 N4 C16 C10 2.2(2) . .
Co1 N4 C16 C10 -168.64(12) . .
C9 C10 C16 N4 0.6(2) . .
C11 N3 C17 C6 0.4(2) . .
Co2 N3 C17 C6 -175.87(12) . .
C3 C6 C17 N3 -0.2(2) . .
C16 N4 C18 C19 -3.0(2) . .
Co1 N4 C18 C19 168.10(12) . .
N4 C18 C19 C9 1.0(2) . .
C10 C9 C19 C18 1.9(2) . .
C24 C9 C19 C18 175.22(14) . .
C8 C15 C20 C21 70.78(17) . .
C25 C15 C20 C21 -111.81(16) . .
Co1 O8 C21 O1 -172.59(10) . .
Co1 O8 C21 C20 10.2(2) . .
C15 C20 C21 O1 -102.67(16) . .
C15 C20 C21 O8 74.74(17) . .
C5 C4 C22 C25 1.1(2) . .
Co1 O6 C23 O3 -127.55(15) . .
Co1 O6 C23 C25 50.9(2) . .
C14 N2 C24 O2 10.3(2) . .
C7 N2 C24 O2 -161.85(16) . .
C14 N2 C24 C9 -165.01(14) . .
C7 N2 C24 C9 22.9(2) . .
C10 C9 C24 O2 38.7(2) . .
C19 C9 C24 O2 -134.45(17) . .
C10 C9 C24 N2 -145.81(15) . .
C19 C9 C24 N2 41.0(2) . .
C4 C22 C25 C15 -2.9(2) . .
C4 C22 C25 C23 175.69(14) . .
C8 C15 C25 C22 2.3(2) . .
C20 C15 C25 C22 -175.09(14) . .
C8 C15 C25 C23 -176.17(14) . .
C20 C15 C25 C23 6.4(2) . .
O3 C23 C25 C22 34.0(2) . .
O6 C23 C25 C22 -144.60(15) . .
O3 C23 C25 C15 -147.52(15) . .
O6 C23 C25 C15 33.9(2) . .
